data_4337951
loop_
_publ_author_name
'Ayhan, Mehmet Menaf'
'Singh, Anu'
'Jeanneau, Erwann'
'Ahsen, Vefa'
'Zyss, Joseph'
'Ledoux-Rak, Isabelle'
'G\"urek, Ay\,se G\"ul'
'Hirel, Catherine'
'Bretonni\`ere, Yann'
'Andraud, Chantal'

_publ_section_title
;
 ABAB Homoleptic Bis(phthalocyaninato)lanthanide(III) Complexes: Original
 Octupolar Design Leading to Giant Quadratic Hyperpolarizability.
;
_journal_issue 9
_journal_name_full 'Inorganic chemistry'
_journal_page_first 4359
_journal_page_last 4370
_journal_paper_doi 10.1021/ic4031188
_journal_volume 53
_journal_year 2014
_chemical_formula_moiety 'C112 H128 Dy N16 S8, 2(C H Cl3)'
_chemical_formula_sum 'C114 H130 Cl6 Dy N16 S8'
_chemical_formula_weight 2356.14
_space_group_IT_number 70
_symmetry_cell_setting orthorhombic
_symmetry_space_group_name_Hall '-F 2uv 2vw'
_symmetry_space_group_name_H-M 'F d d d :2'
_atom_sites_solution_hydrogens difmap
_atom_sites_solution_primary direct
_cell_angle_alpha 90
_cell_angle_beta 90
_cell_angle_gamma 90
_cell_formula_units_Z 8
_cell_length_a 23.1443(2)
_cell_length_b 29.482(3)
_cell_length_c 32.219(2)
_cell_measurement_reflns_used 6926
_cell_measurement_temperature 100
_cell_measurement_theta_max 29.3884
_cell_measurement_theta_min 3.3470
_cell_volume 21984(3)
_computing_cell_refinement
;
CrysAlisPro, Agilent Technologies,
Version 1.171.34.49 (release 20-01-2011 CrysAlis171 .NET)
(compiled Jan 20 2011,15:58:25)
;
_computing_data_collection
;
CrysAlisPro, Agilent Technologies,
Version 1.171.34.49 (release 20-01-2011 CrysAlis171 .NET)
(compiled Jan 20 2011,15:58:25)
;
_computing_data_reduction
;
CrysAlisPro, Agilent Technologies,
Version 1.171.34.49 (release 20-01-2011 CrysAlis171 .NET)
(compiled Jan 20 2011,15:58:25)
;
_computing_molecular_graphics 'CAMERON (Watkin et al., 1996)'
_computing_publication_material 'CRYSTALS (Betteridge et al., 2003)'
_computing_structure_refinement 'CRYSTALS (Betteridge et al., 2003)'
_computing_structure_solution 'SIR97 (Altomare et al., 1999)'
_diffrn_ambient_temperature 100
_diffrn_detector_area_resol_mean 10.4685
_diffrn_measured_fraction_theta_full 0.997
_diffrn_measured_fraction_theta_max 0.882
_diffrn_measurement_device_type 'Xcalibur, Atlas, Gemini ultra'
_diffrn_measurement_method \w
_diffrn_radiation_monochromator graphite
_diffrn_radiation_source 'Enhance (Mo) X-ray Source'
_diffrn_radiation_type 'Mo K\a'
_diffrn_radiation_wavelength 0.7107
_diffrn_reflns_av_R_equivalents 0.043
_diffrn_reflns_limit_h_max 31
_diffrn_reflns_limit_h_min -30
_diffrn_reflns_limit_k_max 40
_diffrn_reflns_limit_k_min -40
_diffrn_reflns_limit_l_max 40
_diffrn_reflns_limit_l_min -43
_diffrn_reflns_number 31142
_diffrn_reflns_theta_full 26.442
_diffrn_reflns_theta_max 29.451
_diffrn_reflns_theta_min 3.354
_diffrn_standards_number 0
_exptl_absorpt_coefficient_mu 1.035
_exptl_absorpt_correction_T_max 0.898
_exptl_absorpt_correction_T_min 0.764
_exptl_absorpt_correction_type analytical
_exptl_absorpt_process_details
;
CrysAlisPro, Agilent Technologies,
Version 1.171.34.49 (release 20-01-2011 CrysAlis171 .NET)
(compiled Jan 20 2011,15:58:25)
Analytical numeric absorption correction using a multifaceted crystal
            model based on expressions derived by R.C. Clark & J.S. Reid.
(Clark, R. C. & Reid, J. S. (1995). Acta Cryst. A51, 887-897)
;
_exptl_crystal_colour black
_exptl_crystal_density_diffrn 1.424
_exptl_crystal_density_method 'not measured'
_exptl_crystal_description prism
_exptl_crystal_F_000 9776
_exptl_crystal_size_max 0.447
_exptl_crystal_size_mid 0.301
_exptl_crystal_size_min 0.136
_refine_diff_density_max 1.73
_refine_diff_density_min -2.81
_refine_ls_extinction_method None
_refine_ls_goodness_of_fit_ref 0.9351
_refine_ls_hydrogen_treatment constr
_refine_ls_matrix_type full
_refine_ls_number_parameters 400
_refine_ls_number_reflns 6733
_refine_ls_number_restraints 111
_refine_ls_R_factor_all 0.0675
_refine_ls_R_factor_gt 0.0545
_refine_ls_shift/su_max 0.0007865
_refine_ls_shift/su_mean 0.0000599
_refine_ls_structure_factor_coef Fsqd
_refine_ls_weighting_details
;
 Method, part 1, Chebychev polynomial, (Watkin, 1994, Prince, 1982) 
 [weight] = 1.0/[A~0~*T~0~(x)+A~1~*T~1~(x) ... +A~n-1~]*T~n-1~(x)] 
 where A~i~ are the Chebychev coefficients listed below and x= Fcalc/Fmax 
 Method = Robust Weighting (Prince, 1982) 
 W = [weight] * [1-(deltaF/6*sigmaF)^2^]^2^ 
 A~i~ are: 
 792. 0.126E+04 696. 232. 38.9 
;
_refine_ls_weighting_scheme calc
_refine_ls_wR_factor_all 0.1269
_refine_ls_wR_factor_gt 0.1080
_refine_ls_wR_factor_ref 0.1269
_reflns_limit_h_max 31
_reflns_limit_h_min 0
_reflns_limit_k_max 40
_reflns_limit_k_min 0
_reflns_limit_l_max 43
_reflns_limit_l_min 0
_reflns_number_gt 5688
_reflns_number_total 6733
_reflns_threshold_expression I>2.0\s(I)
_oxford_diffrn_Wilson_B_factor 1.89
_oxford_diffrn_Wilson_scale 52.59
_oxford_refine_ls_r_factor_ref 0.0675
_oxford_refine_ls_scale 0.22105(13)
_oxford_reflns_number_all 6733
_oxford_reflns_threshold_expression_ref I>-10.0\s(I)
_cod_data_source_file ic4031188_si_004.cif
_cod_data_source_block 1
_cod_depositor_comments 'Adding full bibliography for 4337951--4337954.cif.'
_cod_original_sg_symbol_H-M 'F d d d '
_cod_original_formula_sum 'C114 H130 Cl6 Dy1 N16 S8'
_cod_database_code 4337951

loop_
_symmetry_equiv_pos_as_xyz
x,y,z
-x,-y,-z
x,y+1/2,z+1/2
-x,-y+1/2,-z+1/2
x+1/2,y,z+1/2
-x+1/2,-y,-z+1/2
x+1/2,y+1/2,z
-x+1/2,-y+1/2,-z
-x,y+1/4,z+1/4
x,-y+1/4,-z+1/4
-x,y+3/4,z+3/4
x,-y+3/4,-z+3/4
-x+1/2,y+1/4,z+3/4
x+1/2,-y+1/4,-z+3/4
-x+1/2,y+3/4,z+1/4
x+1/2,-y+3/4,-z+1/4
x+1/4,-y,z+1/4
-x+1/4,y,-z+1/4
x+1/4,-y+1/2,z+3/4
-x+1/4,y+1/2,-z+3/4
x+3/4,-y,z+3/4
-x+3/4,y,-z+3/4
x+3/4,-y+1/2,z+1/4
-x+3/4,y+1/2,-z+1/4
-x+1/4,-y+3/4,z+1/2
x+1/4,y+3/4,-z+1/2
-x+1/4,-y+5/4,z+1
x+1/4,y+5/4,-z+1
-x+3/4,-y+3/4,z+1
x+3/4,y+3/4,-z+1
-x+3/4,-y+5/4,z+1/2
x+3/4,y+5/4,-z+1/2

loop_
_atom_site_label
_atom_site_type_symbol
_atom_site_fract_x
_atom_site_fract_y
_atom_site_fract_z
_atom_site_U_iso_or_equiv
_atom_site_occupancy
_atom_site_adp_type
_atom_site_refinement_flags_posn
_atom_site_refinement_flags_adp
_atom_site_disorder_assembly
_atom_site_disorder_group
Dy1 Dy 0.8750 0.3750 0.3750 0.0198 1.0000 Uani S T . .
N2 N 0.79727(14) 0.32761(11) 0.35133(9) 0.0228 1.0000 Uani . . . .
C3 C 0.74738(16) 0.32261(13) 0.37380(12) 0.0233 1.0000 Uani . . . .
N4 N 0.74124(14) 0.32011(11) 0.41526(10) 0.0243 1.0000 Uani . . . .
C5 C 0.78576(17) 0.32146(12) 0.44154(12) 0.0226 1.0000 Uani . . . .
N6 N 0.84328(14) 0.32826(11) 0.43204(10) 0.0235 1.0000 Uani . . . .
C7 C 0.87406(17) 0.32434(12) 0.46846(11) 0.0215 1.0000 Uani . . . .
N8 N 0.93122(14) 0.32441(11) 0.47295(10) 0.0228 1.0000 Uani . . . .
C9 C 0.96738(17) 0.32478(12) 0.44053(11) 0.0216 1.0000 Uani . . . .
C10 C 1.02983(17) 0.32108(14) 0.44476(12) 0.0265 1.0000 Uani . . . .
C11 C 1.05217(17) 0.31946(14) 0.40416(12) 0.0256 1.0000 Uani . . . .
C12 C 1.11107(19) 0.31773(17) 0.39659(14) 0.0346 1.0000 Uani . . . .
C13 C 1.1476(2) 0.3185(2) 0.43114(15) 0.0429 1.0000 Uani . . . .
C14 C 1.1251(2) 0.32027(18) 0.47163(14) 0.0393 1.0000 Uani . . . .
C15 C 1.06655(19) 0.32150(16) 0.47922(13) 0.0321 1.0000 Uani . . . .
C16 C 0.83429(18) 0.31743(13) 0.50353(12) 0.0244 1.0000 Uani . . . .
C17 C 0.77945(18) 0.31510(13) 0.48639(12) 0.0245 1.0000 Uani . . . .
C18 C 0.73051(18) 0.30845(14) 0.51096(12) 0.0270 1.0000 Uani . . . .
C19 C 0.73814(19) 0.30494(15) 0.55401(13) 0.0300 1.0000 Uani . . . .
S20 S 0.68066(6) 0.29571(5) 0.58924(4) 0.0416 1.0000 Uani . . . .
C21 C 0.6195(2) 0.28328(15) 0.55638(14) 0.0343 1.0000 Uani . . . .
C22 C 0.5853(2) 0.32440(18) 0.54246(17) 0.0451 1.0000 Uani . U . .
C23 C 0.5357(3) 0.3114(2) 0.51367(19) 0.0629 1.0000 Uani D U . .
C24 C 0.5472(7) 0.2914(8) 0.4704(4) 0.0736 0.5000 Uani D U 2 2
C25 C 0.5177(7) 0.2897(7) 0.4368(5) 0.0885 0.5000 Uani D U 2 1
C26 C 0.5632(6) 0.2984(9) 0.4711(4) 0.0712 0.5000 Uani D U 2 1
C27 C 0.4884(7) 0.2796(6) 0.4493(5) 0.0870 0.5000 Uani D U 2 2
C28 C 0.4970(9) 0.2510(7) 0.4103(6) 0.1153 0.5000 Uani D U 2 1
C29 C 0.4903(8) 0.3231(6) 0.4225(5) 0.1002 0.5000 Uani D U 2 2
C30 C 0.7941(2) 0.30890(15) 0.57171(12) 0.0313 1.0000 Uani . . . .
C31 C 0.84272(19) 0.31441(14) 0.54649(12) 0.0286 1.0000 Uani . . . .
S32 S 0.79719(6) 0.30688(5) 0.62664(3) 0.0421 1.0000 Uani . . . .
C33 C 0.8734(2) 0.30759(18) 0.63866(13) 0.0379 1.0000 Uani . U . .
C34 C 0.8779(2) 0.3068(2) 0.68639(14) 0.0442 1.0000 Uani D U . .
C35 C 0.9409(4) 0.3031(8) 0.7020(5) 0.0542 0.5000 Uani D U 1 2
C36 C 0.9420(4) 0.3125(7) 0.6988(4) 0.0485 0.5000 Uani D U 1 1
C37 C 0.9449(7) 0.2991(5) 0.7498(4) 0.0652 0.5000 Uani D U 1 2
C38 C 0.9508(5) 0.3211(5) 0.7456(3) 0.0472 0.5000 Uani D U 1 1
C39 C 0.9200(5) 0.2884(4) 0.7756(3) 0.0540 0.5000 Uani D U 1 1
C40 C 0.9124(7) 0.3355(5) 0.7750(3) 0.0767 0.5000 Uani D U 1 2
C41 C 0.9253(10) 0.3289(7) 0.8218(4) 0.0808 0.5000 Uani D U 1 2
C42 C 0.9252(7) 0.3038(5) 0.8212(3) 0.0575 0.5000 Uani D U 1 1
Cl43 Cl 0.85134(11) 0.69070(7) 0.41649(6) 0.0836 1.0000 Uani . . . .
C44 C 0.8501(6) 0.6641(4) 0.3686(4) 0.0582 0.5000 Uani . . . .
Cl45 Cl 0.77951(19) 0.66610(13) 0.34798(12) 0.0741 0.5000 Uani . . . .
H121 H 1.1254 0.3165 0.3691 0.0402 1.0000 Uiso R . . .
H131 H 1.1884 0.3178 0.4273 0.0490 1.0000 Uiso R . . .
H141 H 1.1509 0.3207 0.4945 0.0461 1.0000 Uiso R . . .
H151 H 1.0518 0.3231 0.5065 0.0368 1.0000 Uiso R . . .
H181 H 0.6941 0.3068 0.4987 0.0314 1.0000 Uiso R . . .
H211 H 0.5942 0.2627 0.5726 0.0396 1.0000 Uiso R . . .
H212 H 0.6325 0.2653 0.5322 0.0395 1.0000 Uiso R . . .
H221 H 0.5699 0.3405 0.5669 0.0529 1.0000 Uiso R . . .
H222 H 0.6107 0.3464 0.5279 0.0529 1.0000 Uiso R . . .
H241 H 0.5677 0.3139 0.4539 0.0859 0.5000 Uiso R . 2 2
H242 H 0.5707 0.2638 0.4728 0.0860 0.5000 Uiso R . 2 2
H251 H 0.4819 0.3005 0.4494 0.1089 0.5000 Uiso R . 2 1
H252 H 0.5307 0.3096 0.4145 0.1093 0.5000 Uiso R . 2 1
H261 H 0.5880 0.3234 0.4626 0.0859 0.5000 Uiso R . 2 1
H262 H 0.5861 0.2706 0.4743 0.0860 0.5000 Uiso R . 2 1
H271 H 0.4562 0.2781 0.4684 0.1030 0.5000 Uiso R . 2 2
H272 H 0.4896 0.2518 0.4341 0.1026 0.5000 Uiso R . 2 2
H281 H 0.4614 0.2603 0.3970 0.1830 0.5000 Uiso R . 2 1
H282 H 0.4906 0.2266 0.4301 0.1832 0.5000 Uiso R . 2 1
H283 H 0.5263 0.2436 0.3900 0.1832 0.5000 Uiso R . 2 1
H291 H 0.4681 0.3172 0.3972 0.1511 0.5000 Uiso R . 2 2
H292 H 0.4733 0.3485 0.4378 0.1511 0.5000 Uiso R . 2 2
H293 H 0.5295 0.3305 0.4148 0.1513 0.5000 Uiso R . 2 2
H311 H 0.8803 0.3158 0.5581 0.0328 1.0000 Uiso R . . .
H331 H 0.8915 0.3356 0.6274 0.0452 1.0000 Uiso R . . .
H332 H 0.8921 0.2801 0.6270 0.0450 1.0000 Uiso R . . .
H351 H 0.9600 0.3314 0.6935 0.0670 0.5000 Uiso R . 1 2
H352 H 0.9595 0.2767 0.6887 0.0671 0.5000 Uiso R . 1 2
H361 H 0.9592 0.3370 0.6819 0.0609 0.5000 Uiso R . 1 1
H362 H 0.9606 0.2832 0.6924 0.0611 0.5000 Uiso R . 1 1
H371 H 0.9854 0.3009 0.7574 0.0762 0.5000 Uiso R . 1 2
H372 H 0.9302 0.2688 0.7572 0.0760 0.5000 Uiso R . 1 2
H381 H 0.9919 0.3199 0.7517 0.0561 0.5000 Uiso R . 1 1
H382 H 0.9371 0.3522 0.7507 0.0560 0.5000 Uiso R . 1 1
H391 H 0.9374 0.2581 0.7730 0.0630 0.5000 Uiso R . 1 1
H392 H 0.8794 0.2866 0.7681 0.0630 0.5000 Uiso R . 1 1
H401 H 0.9245 0.3660 0.7657 0.0900 0.5000 Uiso R . 1 2
H402 H 0.8712 0.3318 0.7699 0.0902 0.5000 Uiso R . 1 2
H411 H 0.8974 0.3467 0.8375 0.1179 0.5000 Uiso R . 1 2
H412 H 0.9633 0.3401 0.8279 0.1180 0.5000 Uiso R . 1 2
H413 H 0.9223 0.2968 0.8292 0.1182 0.5000 Uiso R . 1 2
H421 H 0.8989 0.2858 0.8381 0.0850 0.5000 Uiso R . 1 1
H422 H 0.9641 0.2984 0.8305 0.0851 0.5000 Uiso R . 1 1
H423 H 0.9157 0.3362 0.8232 0.0851 0.5000 Uiso R . 1 1
H441 H 0.8515 0.6310 0.3693 0.0858 0.5000 Uiso R . . .
H341 H 0.8598 0.3347 0.6973 0.0532 0.5000 Uiso R . 1 2
H342 H 0.8573 0.2797 0.6967 0.0531 0.5000 Uiso R . 1 2
H343 H 0.8563 0.3327 0.6981 0.0532 0.5000 Uiso R . 1 1
H344 H 0.8620 0.2778 0.6969 0.0531 0.5000 Uiso R . 1 1
H231 H 0.5135 0.3394 0.5094 0.0752 0.5000 Uiso R . 2 2
H232 H 0.5124 0.2888 0.5286 0.0752 0.5000 Uiso R . 2 2
H233 H 0.5098 0.3375 0.5103 0.0752 0.5000 Uiso R . 2 1
H234 H 0.5145 0.2852 0.5249 0.0752 0.5000 Uiso R . 2 1

loop_
_atom_site_aniso_label
_atom_site_aniso_U_11
_atom_site_aniso_U_22
_atom_site_aniso_U_33
_atom_site_aniso_U_23
_atom_site_aniso_U_13
_atom_site_aniso_U_12
Dy1 0.02291(16) 0.02119(16) 0.01524(15) 0.0000 0.0000 0.0000
N2 0.0268(16) 0.0265(15) 0.0151(14) -0.0010(12) -0.0001(12) 0.0007(13)
C3 0.0227(17) 0.0263(17) 0.0208(17) -0.0025(15) 0.0004(14) -0.0011(14)
N4 0.0254(16) 0.0287(16) 0.0189(14) -0.0025(12) 0.0012(13) -0.0046(13)
C5 0.0243(17) 0.0216(16) 0.0220(17) -0.0020(14) -0.0003(14) -0.0044(14)
N6 0.0258(16) 0.0244(15) 0.0204(15) -0.0021(12) -0.0009(13) -0.0005(13)
C7 0.0259(17) 0.0168(15) 0.0219(17) -0.0004(13) 0.0002(15) -0.0020(14)
N8 0.0277(16) 0.0232(15) 0.0174(14) 0.0038(12) -0.0003(12) 0.0014(13)
C9 0.0253(18) 0.0215(16) 0.0180(16) 0.0018(13) -0.0004(14) 0.0012(14)
C10 0.0259(19) 0.0314(19) 0.0221(18) 0.0036(15) -0.0012(15) 0.0040(15)
C11 0.0242(18) 0.0308(19) 0.0217(17) 0.0053(15) -0.0002(15) 0.0029(15)
C12 0.026(2) 0.049(3) 0.029(2) 0.0069(19) 0.0003(17) 0.0055(18)
C13 0.026(2) 0.069(3) 0.034(2) 0.009(2) -0.0022(19) 0.006(2)
C14 0.030(2) 0.058(3) 0.030(2) 0.008(2) -0.0094(18) 0.007(2)
C15 0.031(2) 0.040(2) 0.0249(19) 0.0039(17) -0.0032(17) 0.0029(18)
C16 0.0296(19) 0.0249(17) 0.0188(17) 0.0010(14) 0.0028(15) -0.0027(15)
C17 0.0294(19) 0.0232(17) 0.0209(17) 0.0000(14) 0.0008(15) -0.0044(15)
C18 0.030(2) 0.0307(19) 0.0199(17) 0.0009(15) 0.0059(15) -0.0084(16)
C19 0.035(2) 0.033(2) 0.0218(18) 0.0003(16) 0.0054(17) -0.0051(17)
S20 0.0412(6) 0.0588(8) 0.0249(5) -0.0009(5) 0.0104(5) -0.0157(6)
C21 0.038(2) 0.033(2) 0.032(2) -0.0069(18) 0.0113(19) -0.0071(18)
C22 0.052(3) 0.041(3) 0.042(3) -0.009(2) 0.011(2) 0.006(2)
C23 0.058(3) 0.067(4) 0.063(3) -0.010(3) -0.008(3) 0.011(3)
C24 0.071(7) 0.085(7) 0.064(6) -0.007(6) -0.027(6) 0.008(7)
C25 0.074(8) 0.122(9) 0.069(7) -0.029(7) -0.009(6) -0.009(7)
C26 0.066(7) 0.091(7) 0.057(6) -0.035(5) -0.028(5) -0.006(6)
C27 0.077(8) 0.111(9) 0.073(7) 0.007(7) -0.018(6) 0.011(7)
C28 0.100(10) 0.148(12) 0.098(10) -0.022(9) -0.008(9) 0.004(10)
C29 0.086(9) 0.133(11) 0.081(9) -0.004(8) -0.019(8) 0.019(9)
C30 0.039(2) 0.037(2) 0.0176(17) 0.0011(16) 0.0034(16) -0.0049(18)
C31 0.034(2) 0.032(2) 0.0199(18) 0.0034(15) -0.0008(16) -0.0018(17)
S32 0.0439(6) 0.0656(8) 0.0169(5) 0.0044(5) 0.0038(4) -0.0054(6)
C33 0.047(2) 0.049(2) 0.0178(18) 0.0034(18) -0.0002(18) -0.007(2)
C34 0.053(3) 0.057(3) 0.0229(19) 0.0031(19) -0.003(2) -0.002(2)
C35 0.057(6) 0.070(7) 0.035(6) 0.008(5) -0.006(5) -0.014(5)
C36 0.048(5) 0.067(7) 0.030(5) 0.012(5) -0.004(4) -0.006(5)
C37 0.067(6) 0.087(7) 0.042(6) 0.000(6) -0.013(5) -0.008(6)
C38 0.042(5) 0.069(6) 0.030(4) 0.011(5) -0.004(4) -0.012(5)
C39 0.057(5) 0.073(6) 0.031(4) 0.010(4) -0.002(4) -0.009(5)
C40 0.089(7) 0.094(8) 0.047(5) -0.004(6) -0.008(6) -0.014(7)
C41 0.095(9) 0.103(9) 0.043(6) -0.003(7) -0.008(7) -0.012(9)
C42 0.059(6) 0.083(8) 0.031(5) 0.008(5) -0.012(5) -0.012(7)
Cl43 0.1184(17) 0.0821(13) 0.0502(9) 0.0045(9) 0.0059(10) 0.0071(12)
C44 0.087(9) 0.041(5) 0.046(7) -0.003(5) 0.008(6) -0.005(6)
Cl45 0.087(3) 0.071(2) 0.065(2) 0.0021(17) 0.0059(19) 0.0052(19)

loop_
_atom_type_symbol
_atom_type_scat_dispersion_real
_atom_type_scat_dispersion_imag
_atom_type_scat_Cromer_Mann_a1
_atom_type_scat_Cromer_Mann_b1
_atom_type_scat_Cromer_Mann_a2
_atom_type_scat_Cromer_Mann_b2
_atom_type_scat_Cromer_Mann_a3
_atom_type_scat_Cromer_Mann_b3
_atom_type_scat_Cromer_Mann_a4
_atom_type_scat_Cromer_Mann_b4
_atom_type_scat_Cromer_Mann_c
_atom_type_scat_source
C 0.0033 0.0016 2.3100 20.8439 1.0200 10.2075 1.5886 0.5687 0.8650 51.6512 0.2156 'International Tables Vol C 4.2.6.8 and 6.1.1.4'
H 0.0000 0.0000 0.4930 10.5109 0.3229 26.1257 0.1402 3.1424 0.0408 57.7998 0.0030 'International Tables Vol C 4.2.6.8 and 6.1.1.4'
N 0.0061 0.0033 12.2126 0.0057 3.1322 9.8933 2.0125 28.9975 1.1663 0.5826 -11.5290 'International Tables Vol C 4.2.6.8 and 6.1.1.4'
O 0.0106 0.0060 3.0485 13.2771 2.2868 5.7011 1.5463 0.3239 0.8670 32.9089 0.2508 'International Tables Vol C 4.2.6.8 and 6.1.1.4'
Br -0.2901 2.4595 17.1789 2.1723 5.2358 16.5796 5.6377 0.2609 3.9851 41.4328 2.9557 'International Tables Vol C 4.2.6.8 and 6.1.1.4'
Dy -0.1892 4.4098 26.5070 2.1802 17.6383 0.2022 14.5596 12.1899 2.9658 111.8740 4.2973 'International Tables Vol C 4.2.6.8 and 6.1.1.4'
S 0.1246 0.1234 6.9053 1.4679 5.2034 22.2151 1.4379 0.2536 1.5863 56.1720 0.8669 'International Tables Vol C 4.2.6.8 and 6.1.1.4'
Cl 0.1484 0.1585 11.4604 0.0104 7.1964 1.1662 6.2556 18.5194 1.6455 47.7784 -9.5574 'International Tables Vol C 4.2.6.8 and 6.1.1.4'

loop_
_geom_angle_atom_site_label_1
_geom_angle_site_symmetry_1
_geom_angle_atom_site_label_2
_geom_angle_atom_site_label_3
_geom_angle_site_symmetry_3
_geom_angle
_geom_angle_publ_flag
N6 12_555 Dy1 N6 22_655 80.70(15) yes
N6 12_555 Dy1 N6 29_654 110.30(15) yes
N6 22_655 Dy1 N6 29_654 144.55(16) yes
N6 12_555 Dy1 N2 12_555 71.43(11) yes
N6 22_655 Dy1 N2 12_555 143.35(11) yes
N6 29_654 Dy1 N2 12_555 69.74(11) yes
N6 12_555 Dy1 N2 22_655 143.35(11) yes
N6 22_655 Dy1 N2 22_655 71.43(11) yes
N6 29_654 Dy1 N2 22_655 82.09(11) yes
N2 12_555 Dy1 N2 22_655 142.98(15) yes
N6 12_555 Dy1 N2 29_654 69.74(11) yes
N6 22_655 Dy1 N2 29_654 82.09(11) yes
N6 29_654 Dy1 N2 29_654 71.43(11) yes
N2 12_555 Dy1 N2 29_654 108.87(16) yes
N2 22_655 Dy1 N2 29_654 83.00(16) yes
N6 12_555 Dy1 N2 . 82.09(11) yes
N6 22_655 Dy1 N2 . 69.74(11) yes
N6 29_654 Dy1 N2 . 143.35(11) yes
N2 12_555 Dy1 N2 . 83.00(16) yes
N2 22_655 Dy1 N2 . 108.87(16) yes
N6 12_555 Dy1 N6 . 144.55(16) yes
N6 22_655 Dy1 N6 . 110.30(15) yes
N6 29_654 Dy1 N6 . 80.70(15) yes
N2 12_555 Dy1 N6 . 82.09(11) yes
N2 22_655 Dy1 N6 . 69.74(11) yes
N2 29_654 Dy1 N2 . 142.98(15) yes
N2 29_654 Dy1 N6 . 143.35(11) yes
N2 . Dy1 N6 . 71.43(11) yes
C9 22_655 N2 Dy1 . 121.6(2) yes
C9 22_655 N2 C3 . 107.4(3) yes
Dy1 . N2 C3 . 121.7(2) yes
C11 22_655 C3 N2 . 110.0(3) yes
C11 22_655 C3 N4 . 121.7(3) yes
N2 . C3 N4 . 128.2(3) yes
C3 . N4 C5 . 123.2(3) yes
N4 . C5 N6 . 127.5(3) yes
N4 . C5 C17 . 123.1(3) yes
N6 . C5 C17 . 109.5(3) yes
C5 . N6 Dy1 . 123.1(2) yes
C5 . N6 C7 . 107.3(3) yes
Dy1 . N6 C7 . 122.7(2) yes
N6 . C7 N8 . 127.3(3) yes
N6 . C7 C16 . 110.0(3) yes
N8 . C7 C16 . 122.6(3) yes
C7 . N8 C9 . 122.5(3) yes
N2 22_655 C9 N8 . 127.1(3) yes
N2 22_655 C9 C10 . 109.7(3) yes
N8 . C9 C10 . 123.2(3) yes
C9 . C10 C11 . 106.3(3) yes
C9 . C10 C15 . 132.6(4) yes
C11 . C10 C15 . 121.0(4) yes
C3 22_655 C11 C10 . 106.4(3) yes
C3 22_655 C11 C12 . 131.7(4) yes
C10 . C11 C12 . 121.7(4) yes
C11 . C12 C13 . 117.0(4) yes
C11 . C12 H121 . 120.7 no
C13 . C12 H121 . 122.3 no
C12 . C13 C14 . 121.1(4) yes
C12 . C13 H131 . 119.6 no
C14 . C13 H131 . 119.2 no
C13 . C14 C15 . 121.9(4) yes
C13 . C14 H141 . 119.3 no
C15 . C14 H141 . 118.7 no
C10 . C15 C14 . 117.2(4) yes
C10 . C15 H151 . 121.3 no
C14 . C15 H151 . 121.5 no
C7 . C16 C17 . 105.9(3) yes
C7 . C16 C31 . 132.9(4) yes
C17 . C16 C31 . 121.2(4) yes
C5 . C17 C16 . 107.2(3) yes
C5 . C17 C18 . 131.2(4) yes
C16 . C17 C18 . 121.6(4) yes
C17 . C18 C19 . 118.0(4) yes
C17 . C18 H181 . 120.1 no
C19 . C18 H181 . 121.9 no
C18 . C19 S20 . 123.4(3) yes
C18 . C19 C30 . 120.4(4) yes
S20 . C19 C30 . 116.2(3) yes
C19 . S20 C21 . 104.2(2) yes
S20 . C21 C22 . 114.8(3) yes
S20 . C21 H211 . 106.1 no
C22 . C21 H211 . 109.7 no
S20 . C21 H212 . 109.4 no
C22 . C21 H212 . 110.8 no
H211 . C21 H212 . 105.5 no
C21 . C22 C23 . 111.8(5) yes
C21 . C22 H221 . 109.7 no
C23 . C22 H221 . 109.6 no
C21 . C22 H222 . 110.7 no
C23 . C22 H222 . 108.8 no
H221 . C22 H222 . 106.1 no
C22 . C23 C26 . 106.8(7) yes
C22 . C23 H233 . 109.3 no
C26 . C23 H233 . 110.2 no
C22 . C23 H234 . 110.6 no
C26 . C23 H234 . 109.5 no
H233 . C23 H234 . 110.5 no
C22 . C23 C24 . 121.2(7) yes
C22 . C23 H231 . 105.5 no
C24 . C23 H231 . 106.7 no
C22 . C23 H232 . 106.7 no
C24 . C23 H232 . 106.1 no
H231 . C23 H232 . 110.5 no
C23 . C24 C27 . 109.2(11) yes
C23 . C24 H241 . 108.5 no
C27 . C24 H241 . 109.9 no
C23 . C24 H242 . 110.0 no
C27 . C24 H242 . 109.5 no
H241 . C24 H242 . 109.8 no
C26 . C25 C28 . 138.4(18) yes
C26 . C25 H251 . 103.2 no
C28 . C25 H251 . 102.1 no
C26 . C25 H252 . 102.7 no
C28 . C25 H252 . 97.8 no
H251 . C25 H252 . 111.8 no
C25 . C26 C23 . 113.0(11) yes
C25 . C26 H261 . 108.8 no
C23 . C26 H261 . 107.7 no
C25 . C26 H262 . 107.7 no
C23 . C26 H262 . 109.5 no
H261 . C26 H262 . 110.1 no
C24 . C27 C29 . 92.0(14) yes
C24 . C27 H271 . 114.0 no
C29 . C27 H271 . 114.6 no
C24 . C27 H272 . 112.9 no
C29 . C27 H272 . 115.0 no
H271 . C27 H272 . 107.9 no
C25 . C28 H281 . 108.0 no
C25 . C28 H282 . 103.8 no
H281 . C28 H282 . 111.7 no
C25 . C28 H283 . 109.3 no
H281 . C28 H283 . 111.2 no
H282 . C28 H283 . 112.5 no
C27 . C29 H291 . 107.8 no
C27 . C29 H292 . 109.9 no
H291 . C29 H292 . 110.1 no
C27 . C29 H293 . 110.9 no
H291 . C29 H293 . 108.6 no
H292 . C29 H293 . 109.4 no
C19 . C30 C31 . 120.7(4) yes
C19 . C30 S32 . 115.8(3) yes
C31 . C30 S32 . 123.5(3) yes
C16 . C31 C30 . 118.0(4) yes
C16 . C31 H311 . 121.0 no
C30 . C31 H311 . 121.0 no
C30 . S32 C33 . 104.7(2) yes
S32 . C33 C34 . 106.3(3) yes
S32 . C33 H331 . 110.1 no
C34 . C33 H331 . 110.2 no
S32 . C33 H332 . 109.7 no
C34 . C33 H332 . 109.6 no
H331 . C33 H332 . 110.8 no
C33 . C34 C36 . 108.8(6) yes
C33 . C34 H343 . 109.6 no
C36 . C34 H343 . 107.7 no
C33 . C34 H344 . 109.2 no
C36 . C34 H344 . 111.2 no
H343 . C34 H344 . 110.3 no
C33 . C34 C35 . 113.0(7) yes
C33 . C34 H341 . 108.3 no
C35 . C34 H341 . 110.1 no
C33 . C34 H342 . 108.4 no
C35 . C34 H342 . 106.7 no
H341 . C34 H342 . 110.4 no
C34 . C35 C37 . 112.7(11) yes
C34 . C35 H351 . 105.7 no
C37 . C35 H351 . 108.5 no
C34 . C35 H352 . 109.0 no
C37 . C35 H352 . 110.3 no
H351 . C35 H352 . 110.5 no
C34 . C36 C38 . 113.5(10) yes
C34 . C36 H361 . 108.8 no
C38 . C36 H361 . 111.5 no
C34 . C36 H362 . 105.6 no
C38 . C36 H362 . 106.9 no
H361 . C36 H362 . 110.3 no
C35 . C37 C40 . 116.2(13) yes
C35 . C37 H371 . 107.8 no
C40 . C37 H371 . 107.4 no
C35 . C37 H372 . 106.7 no
C40 . C37 H372 . 109.7 no
H371 . C37 H372 . 108.8 no
C36 . C38 C39 . 116.7(11) yes
C36 . C38 H381 . 108.7 no
C39 . C38 H381 . 107.8 no
C36 . C38 H382 . 105.9 no
C39 . C38 H382 . 109.1 no
H381 . C38 H382 . 108.5 no
C38 . C39 C42 . 112.1(10) yes
C38 . C39 H391 . 108.9 no
C42 . C39 H391 . 108.6 no
C38 . C39 H392 . 109.0 no
C42 . C39 H392 . 109.4 no
H391 . C39 H392 . 108.8 no
C37 . C40 C41 . 109.4(13) yes
C37 . C40 H401 . 109.6 no
C41 . C40 H401 . 110.6 no
C37 . C40 H402 . 108.1 no
C41 . C40 H402 . 109.8 no
H401 . C40 H402 . 109.2 no
C40 . C41 H411 . 108.1 no
C40 . C41 H412 . 109.4 no
H411 . C41 H412 . 108.5 no
C40 . C41 H413 . 110.1 no
H411 . C41 H413 . 110.3 no
H412 . C41 H413 . 110.3 no
C39 . C42 H421 . 108.8 no
C39 . C42 H422 . 108.8 no
H421 . C42 H422 . 108.7 no
C39 . C42 H423 . 109.5 no
H421 . C42 H423 . 110.5 no
H422 . C42 H423 . 110.5 no
C44 22_655 Cl43 C44 . 40.8(8) yes
Cl43 22_655 C44 Cl43 . 111.0(7) yes
Cl43 22_655 C44 C44 22_655 67.6(10) yes
Cl43 . C44 C44 22_655 71.6(10) yes
Cl43 22_655 C44 Cl45 . 109.4(7) yes
Cl43 . C44 Cl45 . 109.6(7) yes
C44 22_655 C44 Cl45 . 176.9(13) yes
Cl43 22_655 C44 H441 . 115.7 no
Cl43 . C44 H441 . 115.6 no
C44 22_655 C44 H441 . 87.8 no
Cl45 . C44 H441 . 94.1 no

loop_
_geom_bond_atom_site_label_1
_geom_bond_atom_site_label_2
_geom_bond_site_symmetry_2
_geom_bond_distance
_geom_bond_publ_flag
Dy1 N6 12_555 2.412(3) yes
Dy1 N6 22_655 2.412(3) yes
Dy1 N6 29_654 2.412(3) yes
Dy1 N2 12_555 2.402(3) yes
Dy1 N2 22_655 2.402(3) yes
Dy1 N2 29_654 2.402(3) yes
Dy1 N2 . 2.402(3) yes
Dy1 N6 . 2.412(3) yes
N2 C9 22_655 1.393(5) yes
N2 C3 . 1.371(5) yes
C3 C11 22_655 1.461(5) yes
C3 N4 . 1.345(5) yes
N4 C5 . 1.334(5) yes
C5 N6 . 1.381(5) yes
C5 C17 . 1.464(5) yes
N6 C7 . 1.378(5) yes
C7 N8 . 1.331(5) yes
C7 C16 . 1.472(5) yes
N8 C9 . 1.338(5) yes
C9 C10 . 1.456(5) yes
C10 C11 . 1.407(5) yes
C10 C15 . 1.398(6) yes
C11 C12 . 1.386(6) yes
C12 C13 . 1.398(6) yes
C12 H121 . 0.945 no
C13 C14 . 1.405(7) yes
C13 H131 . 0.954 no
C14 C15 . 1.378(6) yes
C14 H141 . 0.948 no
C15 H151 . 0.944 no
C16 C17 . 1.386(6) yes
C16 C31 . 1.401(5) yes
C17 C18 . 1.396(5) yes
C18 C19 . 1.402(5) yes
C18 H181 . 0.932 no
C19 S20 . 1.770(4) yes
C19 C30 . 1.420(6) yes
S20 C21 . 1.806(5) yes
C21 C22 . 1.515(7) yes
C21 H211 . 0.991 no
C21 H212 . 0.989 no
C22 C23 . 1.525(8) yes
C22 H221 . 0.986 no
C22 H222 . 0.991 no
C23 C26 . 1.559(9) yes
C23 H233 . 0.982 no
C23 H234 . 0.984 no
C23 C24 . 1.538(9) yes
C23 H231 . 0.983 no
C23 H232 . 0.983 no
C24 C27 . 1.559(9) yes
C24 H241 . 0.974 no
C24 H242 . 0.981 no
C25 C26 . 1.547(9) yes
C25 C28 . 1.505(9) yes
C25 H251 . 0.976 no
C25 H252 . 0.974 no
C26 H261 . 0.974 no
C26 H262 . 0.982 no
C27 C29 . 1.546(9) yes
C27 H271 . 0.969 no
C27 H272 . 0.956 no
C28 H281 . 0.969 no
C28 H282 . 0.972 no
C28 H283 . 0.969 no
C29 H291 . 0.978 no
C29 H292 . 0.979 no
C29 H293 . 0.965 no
C30 C31 . 1.397(6) yes
C30 S32 . 1.772(4) yes
C31 H311 . 0.947 no
S32 C33 . 1.805(5) yes
C33 C34 . 1.541(6) yes
C33 H331 . 0.995 no
C33 H332 . 0.993 no
C34 C36 . 1.545(7) yes
C34 H343 . 0.987 no
C34 H344 . 0.992 no
C34 C35 . 1.546(9) yes
C34 H341 . 0.988 no
C34 H342 . 0.989 no
C35 C37 . 1.547(9) yes
C35 H351 . 0.985 no
C35 H352 . 0.987 no
C36 C38 . 1.543(9) yes
C36 H361 . 0.988 no
C36 H362 . 0.987 no
C37 C40 . 1.542(9) yes
C37 H371 . 0.971 no
C37 H372 . 0.985 no
C38 C39 . 1.540(8) yes
C38 H381 . 0.970 no
C38 H382 . 0.983 no
C39 C42 . 1.540(9) yes
C39 H391 . 0.986 no
C39 H392 . 0.971 no
C40 C41 . 1.548(9) yes
C40 H401 . 0.989 no
C40 H402 . 0.974 no
C41 H411 . 0.973 no
C41 H412 . 0.960 no
C41 H413 . 0.978 no
C42 H421 . 0.975 no
C42 H422 . 0.961 no
C42 H423 . 0.981 no
Cl43 C44 22_655 1.776(13) yes
Cl43 C44 . 1.730(12) yes
C44 C44 22_655 1.22(3) yes
C44 Cl45 . 1.765(14) yes
C44 H441 . 0.978 no

loop_
_geom_hbond_atom_site_label_D
_geom_hbond_atom_site_label_H
_geom_hbond_atom_site_label_A
_geom_hbond_site_symmetry_A
_geom_hbond_angle_DHA
_geom_hbond_distance_DH
_geom_hbond_distance_HA
_geom_hbond_distance_DA
_geom_hbond_publ_flag
C28 H272 C27 . 122(2) 0.785 0.956 1.526(13) yes
C29 H292 C41 16_456 142.4(5) 0.979 2.430 3.262(13) yes
